data_2239252
loop_
_publ_author_name
'Babu, K. Syed Suresh'
'Peramaiyan, G.'
'NizamMohideen, M.'
'Mohan, R.'

_publ_section_title
;
 2-Amino-6-methylpyridinium 2,2,2-trichloroacetate
;
_journal_coeditor_code SU2705
_journal_issue 4
_journal_name_full 'Acta Crystallographica Section E'
_journal_page_first o391
_journal_page_last o392
_journal_paper_doi 10.1107/S1600536814004553
_journal_volume 70
_journal_year 2014
_chemical_formula_iupac 'C6 H9 N2 +, C2 Cl3 O2 -'
_chemical_formula_moiety 'C6 H9 N2 +, C2 Cl3 O2 -'
_chemical_formula_sum 'C8 H9 Cl3 N2 O2'
_chemical_formula_weight 271.52
_chemical_name_systematic
;
2-Amino-6-methylpyridinium 2,2,2-trichloroacetate
;
_space_group_IT_number 14
_symmetry_cell_setting monoclinic
_symmetry_space_group_name_Hall '-P 2yn'
_symmetry_space_group_name_H-M 'P 1 21/n 1'
_atom_sites_solution_hydrogens geom
_atom_sites_solution_primary direct
_atom_sites_solution_secondary difmap
_audit_creation_method SHELXL-97
_cell_angle_alpha 90.00
_cell_angle_beta 96.0240(10)
_cell_angle_gamma 90.00
_cell_formula_units_Z 8
_cell_length_a 11.6376(5)
_cell_length_b 14.6648(6)
_cell_length_c 13.9100(6)
_cell_measurement_reflns_used 5784
_cell_measurement_temperature 293(2)
_cell_measurement_theta_max 28.06
_cell_measurement_theta_min 2.02
_cell_volume 2360.81(17)
_computing_cell_refinement 'APEX2 and SAINT (Bruker, 2004)'
_computing_data_collection 'APEX2 (Bruker, 2004)'
_computing_data_reduction 'SAINT and XPREP (Bruker, 2004)'
_computing_molecular_graphics 'ORTEP-3 for Windows (Farrugia, 2012) and Mercury (Macrae <i>et al.</i>, 2008)'
_computing_publication_material 'WinGX (Farrugia, 2012) and PLATON (Spek, 2009)'
_computing_structure_refinement 'SHELXL97 (Sheldrick, 2008)'
_computing_structure_solution 'SHELXS97 (Sheldrick, 2008)'
_diffrn_ambient_temperature 293(2)
_diffrn_measured_fraction_theta_full 0.989
_diffrn_measured_fraction_theta_max 0.989
_diffrn_measurement_device_type
;
Bruker Kappa APEXII CCD
;
_diffrn_measurement_method '\w and \f scans'
_diffrn_radiation_monochromator graphite
_diffrn_radiation_source 'fine-focus sealed tube'
_diffrn_radiation_type MoK\a
_diffrn_radiation_wavelength 0.71073
_diffrn_reflns_av_R_equivalents 0.0316
_diffrn_reflns_av_sigmaI/netI 0.0220
_diffrn_reflns_limit_h_max 12
_diffrn_reflns_limit_h_min -15
_diffrn_reflns_limit_k_max 19
_diffrn_reflns_limit_k_min -19
_diffrn_reflns_limit_l_max 18
_diffrn_reflns_limit_l_min -16
_diffrn_reflns_number 39609
_diffrn_reflns_theta_full 28.26
_diffrn_reflns_theta_max 28.26
_diffrn_reflns_theta_min 2.02
_diffrn_standards_number 0
_exptl_absorpt_coefficient_mu 0.758
_exptl_absorpt_correction_T_max 0.8046
_exptl_absorpt_correction_T_min 0.7774
_exptl_absorpt_correction_type multi-scan
_exptl_absorpt_process_details '(SADABS; Sheldrick, 2004)'
_exptl_crystal_colour Colourless
_exptl_crystal_density_diffrn 1.528
_exptl_crystal_density_method 'not measured'
_exptl_crystal_description Block
_exptl_crystal_F_000 1104
_exptl_crystal_size_max 0.35
_exptl_crystal_size_mid 0.30
_exptl_crystal_size_min 0.30
_refine_diff_density_max 0.661
_refine_diff_density_min -0.641
_refine_ls_extinction_method none
_refine_ls_goodness_of_fit_ref 1.038
_refine_ls_hydrogen_treatment mixed
_refine_ls_matrix_type full
_refine_ls_number_parameters 297
_refine_ls_number_reflns 5784
_refine_ls_number_restraints 6
_refine_ls_restrained_S_all 1.037
_refine_ls_R_factor_all 0.0738
_refine_ls_R_factor_gt 0.0459
_refine_ls_shift/su_max 0.000
_refine_ls_shift/su_mean 0.000
_refine_ls_structure_factor_coef Fsqd
_refine_ls_weighting_details 'calc w=1/[\s^2^(Fo^2^)+(0.0512P)^2^+1.4785P] where P=(Fo^2^+2Fc^2^)/3'
_refine_ls_weighting_scheme calc
_refine_ls_wR_factor_gt 0.1105
_refine_ls_wR_factor_ref 0.1291
_reflns_number_gt 3922
_reflns_number_total 5784
_reflns_threshold_expression I>2\s(I)
_cod_data_source_file su2705sup1.cif
_cod_data_source_block I
_cod_original_sg_symbol_H-M 'P 21/n'
_cod_database_code 2239252
_cod_database_fobs_code 2239252

loop_
_symmetry_equiv_pos_as_xyz
'x, y, z'
'-x+1/2, y+1/2, -z+1/2'
'-x, -y, -z'
'x-1/2, -y-1/2, z-1/2'

loop_
_atom_site_type_symbol
_atom_site_label
_atom_site_fract_x
_atom_site_fract_y
_atom_site_fract_z
_atom_site_U_iso_or_equiv
_atom_site_adp_type
_atom_site_calc_flag
_atom_site_refinement_flags
_atom_site_occupancy
_atom_site_symmetry_multiplicity
C C1 0.3813(2) 0.07767(18) 0.03971(18) 0.0507(6) Uani d . 1 1
C C2 0.3271(3) 0.0212(2) 0.1018(2) 0.0713(8) Uani d . 1 1
H H2 0.3343 0.0326 0.1679 0.086 Uiso calc R 1 1
C C3 0.2640(3) -0.0500(3) 0.0649(3) 0.0852(10) Uani d . 1 1
H H3 0.2284 -0.0880 0.1063 0.102 Uiso calc R 1 1
C C4 0.2509(3) -0.0681(2) -0.0346(3) 0.0751(9) Uani d . 1 1
H H4 0.2071 -0.1176 -0.0588 0.090 Uiso calc R 1 1
C C5 0.3029(2) -0.01251(17) -0.0952(2) 0.0549(6) Uani d . 1 1
C C6 0.2932(3) -0.0214(2) -0.2021(2) 0.0737(9) Uani d . 1 1
H H6A 0.2729 0.0366 -0.2311 0.111 Uiso calc R 1 1
H H6B 0.2345 -0.0653 -0.2226 0.111 Uiso calc R 1 1
H H6C 0.3658 -0.0412 -0.2216 0.111 Uiso calc R 1 1
C C7 0.49848(19) 0.20079(16) 0.35230(16) 0.0429(5) Uani d . 1 1
C C8 0.5578(2) 0.29325(16) 0.33022(17) 0.0464(5) Uani d . 1 1
C C9 0.3521(2) -0.03512(16) 0.41212(17) 0.0476(5) Uani d . 1 1
C C10 0.2838(3) -0.1102(2) 0.4323(2) 0.0663(8) Uani d . 1 1
H H10 0.2952 -0.1667 0.4044 0.080 Uiso calc R 1 1
C C11 0.2013(3) -0.0996(2) 0.4928(2) 0.0753(9) Uani d . 1 1
H H11 0.1557 -0.1492 0.5060 0.090 Uiso calc R 1 1
C C12 0.1831(3) -0.0162(2) 0.5356(2) 0.0710(9) Uani d . 1 1
H H12 0.1254 -0.0100 0.5766 0.085 Uiso calc R 1 1
C C13 0.2502(2) 0.0565(2) 0.51737(16) 0.0544(6) Uani d . 1 1
C C14 0.2420(3) 0.1494(2) 0.5583(2) 0.0767(9) Uani d . 1 1
H H14A 0.3029 0.1580 0.6096 0.115 Uiso calc R 1 1
H H14B 0.1686 0.1565 0.5832 0.115 Uiso calc R 1 1
H H14C 0.2490 0.1939 0.5086 0.115 Uiso calc R 1 1
C C15 0.0091(2) 0.26412(17) 0.33994(19) 0.0491(6) Uani d . 1 1
C C16 0.0641(2) 0.19779(16) 0.26897(18) 0.0460(5) Uani d . 1 1
N N1 0.36821(17) 0.05787(13) -0.05609(15) 0.0459(4) Uani d D 1 1
N N3 0.33292(17) 0.04379(13) 0.45650(13) 0.0437(4) Uani d D 1 1
N N2 0.4457(2) 0.14867(19) 0.06970(17) 0.0668(6) Uani d D 1 1
N N4 0.4353(2) -0.03672(15) 0.35294(18) 0.0605(6) Uani d D 1 1
O O1 0.48960(16) 0.14569(12) 0.28478(12) 0.0549(4) Uani d . 1 1
O O2 0.46713(18) 0.19317(14) 0.43335(12) 0.0660(5) Uani d . 1 1
O O3 -0.01711(18) 0.34018(12) 0.30739(14) 0.0637(5) Uani d . 1 1
O O4 0.0005(2) 0.23281(15) 0.42110(15) 0.0791(6) Uani d . 1 1
Cl Cl1 0.55673(9) 0.37373(6) 0.42317(6) 0.0896(3) Uani d . 1 1
Cl Cl2 0.70242(6) 0.27091(5) 0.31008(6) 0.0710(2) Uani d . 1 1
Cl Cl3 0.48451(7) 0.34145(5) 0.22382(6) 0.0752(2) Uani d . 1 1
Cl Cl4 0.21459(6) 0.22009(6) 0.28120(6) 0.0697(2) Uani d . 1 1
Cl Cl5 0.01042(7) 0.21709(6) 0.14738(5) 0.0719(2) Uani d . 1 1
Cl Cl6 0.04405(9) 0.08231(5) 0.29620(7) 0.0861(3) Uani d . 1 1
H H4B 0.463(2) 0.0160(11) 0.3358(19) 0.059(8) Uiso d D 1 1
H H2B 0.474(2) 0.1848(16) 0.0269(17) 0.064(9) Uiso d D 1 1
H H4A 0.447(3) -0.0864(14) 0.320(2) 0.082(10) Uiso d D 1 1
H H2A 0.455(3) 0.157(2) 0.1332(8) 0.082(10) Uiso d D 1 1
H H1A 0.403(2) 0.0949(15) -0.0955(16) 0.057(8) Uiso d D 1 1
H H3A 0.379(2) 0.0908(13) 0.446(2) 0.061(8) Uiso d D 1 1

loop_
_atom_site_aniso_label
_atom_site_aniso_U_11
_atom_site_aniso_U_22
_atom_site_aniso_U_33
_atom_site_aniso_U_12
_atom_site_aniso_U_13
_atom_site_aniso_U_23
C1 0.0481(14) 0.0549(14) 0.0483(13) 0.0081(11) 0.0017(10) 0.0075(11)
C2 0.0690(19) 0.084(2) 0.0605(17) -0.0020(16) 0.0039(14) 0.0247(16)
C3 0.078(2) 0.083(2) 0.095(3) -0.0068(19) 0.0106(19) 0.039(2)
C4 0.0634(19) 0.0526(16) 0.108(3) -0.0103(14) 0.0013(17) 0.0084(17)
C5 0.0451(14) 0.0417(12) 0.0764(18) 0.0072(10) -0.0007(12) -0.0040(12)
C6 0.076(2) 0.0650(18) 0.079(2) 0.0008(15) 0.0022(16) -0.0237(16)
C7 0.0384(11) 0.0478(12) 0.0423(12) -0.0102(10) 0.0031(9) 0.0052(10)
C8 0.0464(13) 0.0488(13) 0.0453(12) -0.0116(10) 0.0105(10) 0.0016(10)
C9 0.0539(14) 0.0453(13) 0.0428(12) -0.0052(11) 0.0019(10) 0.0071(10)
C10 0.079(2) 0.0514(15) 0.0682(18) -0.0218(14) 0.0046(15) 0.0071(13)
C11 0.077(2) 0.084(2) 0.0644(18) -0.0401(18) 0.0034(15) 0.0191(16)
C12 0.0600(17) 0.104(2) 0.0517(15) -0.0272(17) 0.0167(13) 0.0075(16)
C13 0.0502(14) 0.0788(18) 0.0352(12) -0.0098(13) 0.0087(10) 0.0016(12)
C14 0.082(2) 0.092(2) 0.0611(17) -0.0084(18) 0.0311(16) -0.0186(17)
C15 0.0401(12) 0.0493(14) 0.0595(15) -0.0035(10) 0.0123(10) -0.0009(11)
C16 0.0422(12) 0.0440(12) 0.0525(13) -0.0031(10) 0.0074(10) 0.0012(10)
N1 0.0439(11) 0.0427(10) 0.0513(11) 0.0070(9) 0.0057(9) 0.0027(9)
N3 0.0475(11) 0.0494(11) 0.0349(9) -0.0116(9) 0.0073(8) 0.0031(8)
N2 0.0811(17) 0.0736(16) 0.0452(13) -0.0144(13) 0.0042(12) -0.0005(12)
N4 0.0733(16) 0.0448(12) 0.0675(14) -0.0029(11) 0.0263(12) -0.0012(11)
O1 0.0684(11) 0.0488(9) 0.0492(10) -0.0155(8) 0.0144(8) -0.0021(8)
O2 0.0833(14) 0.0737(12) 0.0437(10) -0.0383(11) 0.0188(9) -0.0022(9)
O3 0.0745(13) 0.0496(10) 0.0696(12) 0.0085(9) 0.0205(10) 0.0019(9)
O4 0.1060(18) 0.0731(13) 0.0642(13) 0.0115(12) 0.0377(12) 0.0076(10)
Cl1 0.1227(8) 0.0727(5) 0.0798(5) -0.0399(5) 0.0406(5) -0.0284(4)
Cl2 0.0438(4) 0.0737(5) 0.0975(6) -0.0119(3) 0.0168(3) 0.0099(4)
Cl3 0.0823(5) 0.0593(4) 0.0805(5) -0.0066(4) -0.0083(4) 0.0246(4)
Cl4 0.0392(3) 0.0947(6) 0.0764(5) 0.0005(3) 0.0112(3) -0.0015(4)
Cl5 0.0810(5) 0.0774(5) 0.0538(4) 0.0001(4) -0.0092(3) -0.0080(3)
Cl6 0.1113(7) 0.0446(4) 0.1068(7) -0.0056(4) 0.0323(5) 0.0062(4)

loop_
_atom_type_symbol
_atom_type_description
_atom_type_scat_dispersion_real
_atom_type_scat_dispersion_imag
_atom_type_scat_source
C C 0.0033 0.0016 'International Tables Vol C Tables 4.2.6.8 and 6.1.1.4'
H H 0.0000 0.0000 'International Tables Vol C Tables 4.2.6.8 and 6.1.1.4'
N N 0.0061 0.0033 'International Tables Vol C Tables 4.2.6.8 and 6.1.1.4'
O O 0.0106 0.0060 'International Tables Vol C Tables 4.2.6.8 and 6.1.1.4'
Cl Cl 0.1484 0.1585 'International Tables Vol C Tables 4.2.6.8 and 6.1.1.4'

loop_
_geom_angle_atom_site_label_1
_geom_angle_atom_site_label_2
_geom_angle_atom_site_label_3
_geom_angle
N2 C1 N1 118.6(2)
N2 C1 C2 123.3(3)
N1 C1 C2 118.0(3)
C3 C2 C1 119.2(3)
C3 C2 H2 120.4
C1 C2 H2 120.4
C2 C3 C4 121.5(3)
C2 C3 H3 119.3
C4 C3 H3 119.3
C5 C4 C3 119.3(3)
C5 C4 H4 120.3
C3 C4 H4 120.3
C4 C5 N1 118.2(3)
C4 C5 C6 125.2(3)
N1 C5 C6 116.6(2)
C5 C6 H6A 109.5
C5 C6 H6B 109.5
H6A C6 H6B 109.5
C5 C6 H6C 109.5
H6A C6 H6C 109.5
H6B C6 H6C 109.5
O2 C7 O1 129.1(2)
O2 C7 C8 116.1(2)
O1 C7 C8 114.87(19)
C7 C8 Cl1 113.64(16)
C7 C8 Cl2 108.53(17)
Cl1 C8 Cl2 108.85(13)
C7 C8 Cl3 108.95(16)
Cl1 C8 Cl3 107.87(14)
Cl2 C8 Cl3 108.92(12)
N4 C9 N3 117.7(2)
N4 C9 C10 124.9(3)
N3 C9 C10 117.4(2)
C11 C10 C9 119.2(3)
C11 C10 H10 120.4
C9 C10 H10 120.4
C10 C11 C12 121.4(3)
C10 C11 H11 119.3
C12 C11 H11 119.3
C13 C12 C11 119.7(3)
C13 C12 H12 120.2
C11 C12 H12 120.2
N3 C13 C12 117.7(3)
N3 C13 C14 116.3(2)
C12 C13 C14 126.0(3)
C13 C14 H14A 109.5
C13 C14 H14B 109.5
H14A C14 H14B 109.5
C13 C14 H14C 109.5
H14A C14 H14C 109.5
H14B C14 H14C 109.5
O3 C15 O4 129.4(2)
O3 C15 C16 115.6(2)
O4 C15 C16 115.0(2)
C15 C16 Cl6 112.94(17)
C15 C16 Cl5 112.14(17)
Cl6 C16 Cl5 108.66(13)
C15 C16 Cl4 106.82(16)
Cl6 C16 Cl4 108.04(13)
Cl5 C16 Cl4 108.03(13)
C1 N1 C5 123.7(2)
C1 N1 H1A 117.3(18)
C5 N1 H1A 118.9(18)
C9 N3 C13 124.6(2)
C9 N3 H3A 117.3(18)
C13 N3 H3A 118.1(18)
C1 N2 H2B 120(2)
C1 N2 H2A 115(2)
H2B N2 H2A 125(3)
C9 N4 H4B 117.6(19)
C9 N4 H4A 120(2)
H4B N4 H4A 120(3)

loop_
_geom_bond_atom_site_label_1
_geom_bond_atom_site_label_2
_geom_bond_distance
C1 N2 1.324(4)
C1 N1 1.357(3)
C1 C2 1.394(4)
C2 C3 1.346(5)
C2 H2 0.9300
C3 C4 1.401(5)
C3 H3 0.9300
C4 C5 1.360(4)
C4 H4 0.9300
C5 N1 1.361(3)
C5 C6 1.485(4)
C6 H6A 0.9600
C6 H6B 0.9600
C6 H6C 0.9600
C7 O2 1.226(3)
C7 O1 1.235(3)
C7 C8 1.567(3)
C8 Cl1 1.752(2)
C8 Cl2 1.765(3)
C8 Cl3 1.776(3)
C9 N4 1.335(3)
C9 N3 1.341(3)
C9 C10 1.404(3)
C10 C11 1.350(5)
C10 H10 0.9300
C11 C12 1.385(5)
C11 H11 0.9300
C12 C13 1.362(4)
C12 H12 0.9300
C13 N3 1.360(3)
C13 C14 1.483(4)
C14 H14A 0.9600
C14 H14B 0.9600
C14 H14C 0.9600
C15 O3 1.230(3)
C15 O4 1.232(3)
C15 C16 1.569(3)
C16 Cl6 1.756(2)
C16 Cl5 1.763(3)
C16 Cl4 1.772(2)
N1 H1A 0.898(10)
N3 H3A 0.896(10)
N2 H2B 0.885(10)
N2 H2A 0.886(10)
N4 H4B 0.881(10)
N4 H4A 0.879(10)

loop_
_geom_hbond_atom_site_label_D
_geom_hbond_atom_site_label_H
_geom_hbond_atom_site_label_A
_geom_hbond_site_symmetry_A
_geom_hbond_distance_DH
_geom_hbond_distance_HA
_geom_hbond_distance_DA
_geom_hbond_angle_DHA
N1 H1A O3 4_665 0.900(10) 1.964(11) 2.856(3) 172(3)
N2 H2B O4 4_665 0.890(10) 1.954(12) 2.825(3) 167(3)
N2 H2A O1 . 0.890(10) 2.111(13) 2.982(3) 167(3)
N3 H3A O2 . 0.900(10) 1.836(10) 2.729(2) 175(3)
N4 H4B O1 . 0.880(10) 2.064(12) 2.929(3) 167(3)
N4 H4A O3 2_545 0.880(10) 2.294(18) 3.096(3) 152(3)
C6 H6C O1 3_655 0.96 2.50 3.413(4) 158
C11 H11 O4 3_556 0.93 2.50 3.371(4) 157

loop_
_geom_torsion_atom_site_label_1
_geom_torsion_atom_site_label_2
_geom_torsion_atom_site_label_3
_geom_torsion_atom_site_label_4
_geom_torsion
N2 C1 C2 C3 -179.4(3)
N1 C1 C2 C3 -0.2(4)
C1 C2 C3 C4 -0.6(5)
C2 C3 C4 C5 0.0(5)
C3 C4 C5 N1 1.4(4)
C3 C4 C5 C6 -177.7(3)
O2 C7 C8 Cl1 -5.5(3)
O1 C7 C8 Cl1 174.28(18)
O2 C7 C8 Cl2 115.8(2)
O1 C7 C8 Cl2 -64.5(2)
O2 C7 C8 Cl3 -125.8(2)
O1 C7 C8 Cl3 54.0(3)
N4 C9 C10 C11 -179.3(3)
N3 C9 C10 C11 1.5(4)
C9 C10 C11 C12 -0.3(5)
C10 C11 C12 C13 -0.6(5)
C11 C12 C13 N3 0.3(4)
C11 C12 C13 C14 -179.4(3)
O3 C15 C16 Cl6 -154.9(2)
O4 C15 C16 Cl6 26.5(3)
O3 C15 C16 Cl5 -31.7(3)
O4 C15 C16 Cl5 149.7(2)
O3 C15 C16 Cl4 86.5(2)
O4 C15 C16 Cl4 -92.2(2)
N2 C1 N1 C5 -179.0(2)
C2 C1 N1 C5 1.7(4)
C4 C5 N1 C1 -2.3(4)
C6 C5 N1 C1 176.9(2)
N4 C9 N3 C13 178.8(2)
C10 C9 N3 C13 -1.9(4)
C12 C13 N3 C9 1.0(4)
C14 C13 N3 C9 -179.3(3)
